data_4306627
loop_
_publ_author_name
'Athanassios K. Boudalis'
'Michael Pissas'
'Catherine P. Raptopoulou'
'Vassilis Psycharis'
'Bel\'en Abarca'
'Rafael Ballesteros'

_publ_contact_author_address
;      
Institute of Materials Science
NCSR 'Demokritos'
153 10 Aghia Paraskevi Attikis
Greece
;
_publ_contact_author_email tbou@ims.demokritos.gr
_publ_contact_author_fax '0030 210 6503365'
_publ_contact_author_name 'Boudalis, Athanassios, K.'
_publ_contact_author_phone '0030 210 6503346'
_publ_section_title
;
Slow Magnetic Relaxation of a Ferromagnetic NiII5 Cluster with an S= 5 Ground
State
;
_journal_name_full 'Inorganic Chemistry'
_journal_page_first 10674
_journal_page_last 10681
_journal_paper_doi 10.1021/ic801441d
_journal_volume 47
_journal_year 2008
_chemical_formula_sum 'C48 H61.2 N18 Ni5 O20.6'
_chemical_formula_weight 1513.50
_chemical_name_systematic
;
 ?
;
_space_group_IT_number 15
_symmetry_cell_setting monoclinic
_symmetry_space_group_name_Hall '-C 2yc'
_symmetry_space_group_name_H-M 'C 1 2/c 1'
_atom_sites_solution_hydrogens geom
_atom_sites_solution_primary direct
_atom_sites_solution_secondary difmap
_audit_creation_method SHELXL-97
_cell_angle_alpha 90.00
_cell_angle_beta 108.2480(10)
_cell_angle_gamma 90.00
_cell_formula_units_Z 4
_cell_length_a 15.9095(6)
_cell_length_b 21.7322(8)
_cell_length_c 22.3558(7)
_cell_measurement_temperature 293(2)
_cell_volume 7340.8(5)
_computing_cell_refinement 'CrystalClear, Rigaku MSC'
_computing_data_collection 'CrystalClear, Rigaku MSC'
_computing_data_reduction 'CrystalClear, Rigaku MSC'
_computing_structure_refinement 'SHELXL-97 (Sheldrick, 1997)'
_computing_structure_solution 'SHELXS-97 (Sheldrick, 1997)'
_diffrn_ambient_temperature 293(2)
_diffrn_measured_fraction_theta_full 0.990
_diffrn_measured_fraction_theta_max 0.990
_diffrn_measurement_device_type 'Rigaku R-AXIS SPIDER Image Plate'
_diffrn_measurement_method '\q scans'
_diffrn_radiation_monochromator graphite
_diffrn_radiation_source 'fine-focus sealed tube'
_diffrn_radiation_type MoK\a
_diffrn_radiation_wavelength 0.71073
_diffrn_reflns_av_R_equivalents 0.0439
_diffrn_reflns_av_sigmaI/netI 0.0441
_diffrn_reflns_limit_h_max 18
_diffrn_reflns_limit_h_min -18
_diffrn_reflns_limit_k_max 25
_diffrn_reflns_limit_k_min -25
_diffrn_reflns_limit_l_max 20
_diffrn_reflns_limit_l_min -26
_diffrn_reflns_number 21011
_diffrn_reflns_theta_full 24.99
_diffrn_reflns_theta_max 24.99
_diffrn_reflns_theta_min 3.14
_exptl_absorpt_coefficient_mu 1.333
_exptl_absorpt_correction_T_max 0.7764
_exptl_absorpt_correction_T_min 0.4778
_exptl_absorpt_correction_type empirical
_exptl_crystal_colour 'green-brown dichroic'
_exptl_crystal_density_diffrn 1.369
_exptl_crystal_density_method 'not measured'
_exptl_crystal_description parall
_exptl_crystal_F_000 3120
_exptl_crystal_size_max 0.65
_exptl_crystal_size_mid 0.30
_exptl_crystal_size_min 0.20
_refine_diff_density_max 0.557
_refine_diff_density_min -0.332
_refine_diff_density_rms 0.065
_refine_ls_extinction_method none
_refine_ls_goodness_of_fit_ref 1.023
_refine_ls_hydrogen_treatment mixed
_refine_ls_matrix_type full
_refine_ls_number_parameters 480
_refine_ls_number_reflns 6394
_refine_ls_number_restraints 0
_refine_ls_restrained_S_all 1.023
_refine_ls_R_factor_all 0.0506
_refine_ls_R_factor_gt 0.0390
_refine_ls_shift/su_max 0.032
_refine_ls_shift/su_mean 0.001
_refine_ls_structure_factor_coef Fsqd
_refine_ls_weighting_details 'calc w=1/[\s^2^(Fo^2^)+(0.0674P)^2^+1.7697P] where P=(Fo^2^+2Fc^2^)/3'
_refine_ls_weighting_scheme calc
_refine_ls_wR_factor_gt 0.1032
_refine_ls_wR_factor_ref 0.1118
_reflns_number_gt 5194
_reflns_number_total 6394
_reflns_threshold_expression >2sigma(I)
_cod_data_source_file ic801441d_si_002.cif
_cod_data_source_block Complex1
_cod_original_cell_volume 7340.8(4)
_cod_database_code 4306627

loop_
_symmetry_equiv_pos_as_xyz
'x, y, z'
'x, -y, z+1/2'
'x+1/2, y+1/2, z'
'x+1/2, -y+1/2, z+1/2'
'-x, -y, -z'
'-x, y, -z-1/2'
'-x+1/2, -y+1/2, -z'
'-x+1/2, y+1/2, -z-1/2'

loop_
_atom_site_label
_atom_site_type_symbol
_atom_site_fract_x
_atom_site_fract_y
_atom_site_fract_z
_atom_site_U_iso_or_equiv
_atom_site_adp_type
_atom_site_occupancy
_atom_site_symmetry_multiplicity
_atom_site_calc_flag
_atom_site_refinement_flags
_atom_site_disorder_assembly
_atom_site_disorder_group
Ni1 Ni 0.5000 0.10001(2) 0.7500 0.03876(14) Uani 1 2 d S . .
Ni2 Ni 0.61849(2) 0.145507(16) 0.669441(16) 0.04205(13) Uani 1 1 d . . .
Ni3 Ni 0.53425(3) 0.185094(16) 0.535181(16) 0.04377(13) Uani 1 1 d . . .
O1 O 0.56886(14) 0.22469(8) 0.62148(9) 0.0451(5) Uani 1 1 d . . .
O2 O 0.59012(19) 0.32934(10) 0.64407(12) 0.0704(7) Uani 1 1 d . . .
O3 O 0.5826(2) 0.25299(14) 0.35779(12) 0.0923(10) Uani 1 1 d . . .
N1 N 0.73039(18) 0.19897(13) 0.69805(12) 0.0552(7) Uani 1 1 d . . .
N2 N 0.61691(17) 0.25181(11) 0.52112(11) 0.0474(6) Uani 1 1 d . . .
N3 N 0.52223(18) 0.14202(11) 0.44986(11) 0.0498(6) Uani 1 1 d . . .
O11 O 0.49242(13) 0.10708(8) 0.65240(8) 0.0426(4) Uani 1 1 d . . .
O12 O 0.43837(14) 0.13180(10) 0.55112(9) 0.0514(5) Uani 1 1 d . . .
O21 O 0.41043(14) 0.03163(9) 0.74014(9) 0.0478(5) Uani 1 1 d . . .
O22 O 0.32062(14) 0.06629(10) 0.79239(10) 0.0544(5) Uani 1 1 d . . .
N11 N 0.59454(18) 0.16611(11) 0.75454(11) 0.0478(6) Uani 1 1 d . . .
N12 N 0.6331(2) 0.19810(13) 0.79612(13) 0.0625(8) Uani 1 1 d . . .
N13 N 0.6693(3) 0.2301(2) 0.83632(19) 0.1215(18) Uani 1 1 d . . .
N21 N 0.63385(18) 0.12243(11) 0.58246(11) 0.0495(6) Uani 1 1 d . . .
N22 N 0.64893(19) 0.07312(13) 0.56500(12) 0.0560(7) Uani 1 1 d . . .
N23 N 0.6633(3) 0.02630(16) 0.54708(19) 0.0989(13) Uani 1 1 d . . .
C1 C 0.8052(3) 0.1835(2) 0.74188(19) 0.0767(12) Uani 1 1 d . . .
C2 C 0.8650(3) 0.2258(3) 0.7758(2) 0.1016(18) Uani 1 1 d . . .
C3 C 0.8456(4) 0.2872(3) 0.7641(2) 0.1045(19) Uani 1 1 d . . .
C4 C 0.7690(3) 0.3036(2) 0.71841(18) 0.0823(13) Uani 1 1 d . . .
C5 C 0.7129(3) 0.25810(16) 0.68466(15) 0.0592(9) Uani 1 1 d . . .
C6 C 0.6269(2) 0.27229(13) 0.63137(14) 0.0525(8) Uani 1 1 d . . .
C7 C 0.6498(2) 0.28902(14) 0.57054(15) 0.0525(7) Uani 1 1 d . . .
C8 C 0.6980(3) 0.34116(17) 0.56732(18) 0.0676(10) Uani 1 1 d . . .
C9 C 0.7129(3) 0.35549(19) 0.5112(2) 0.0725(11) Uani 1 1 d . . .
C10 C 0.6775(3) 0.31812(16) 0.45972(18) 0.0629(9) Uani 1 1 d . . .
C11 C 0.6287(2) 0.26667(14) 0.46585(15) 0.0523(7) Uani 1 1 d . . .
C12 C 0.5879(2) 0.22962(17) 0.40786(15) 0.0597(8) Uani 1 1 d . . .
C13 C 0.5555(2) 0.16444(16) 0.40591(14) 0.0539(8) Uani 1 1 d . . .
C14 C 0.5581(3) 0.1290(2) 0.35508(17) 0.0690(10) Uani 1 1 d . . .
C15 C 0.5250(3) 0.0699(2) 0.34860(19) 0.0730(11) Uani 1 1 d . . .
C16 C 0.4889(3) 0.04844(18) 0.39179(17) 0.0677(10) Uani 1 1 d . . .
C17 C 0.4884(3) 0.08546(16) 0.44146(16) 0.0593(9) Uani 1 1 d . . .
C18 C 0.5515(4) 0.32483(19) 0.6933(2) 0.0933(15) Uani 1 1 d . . .
H18A H 0.5189 0.3617 0.6946 0.121 Uiso 1 1 calc R . .
H18B H 0.5974 0.3196 0.7328 0.121 Uiso 1 1 calc R . .
H18C H 0.5123 0.2901 0.6858 0.121 Uiso 1 1 calc R . .
C21 C 0.4308(2) 0.10882(12) 0.60006(13) 0.0433(6) Uani 1 1 d . . .
C22 C 0.3433(2) 0.08002(19) 0.59617(16) 0.0691(10) Uani 1 1 d . . .
H22A H 0.3533 0.0410 0.6174 0.090 Uiso 1 1 calc R . .
H22B H 0.3093 0.0740 0.5528 0.090 Uiso 1 1 calc R . .
H22C H 0.3116 0.1066 0.6158 0.090 Uiso 1 1 calc R . .
C31 C 0.3437(2) 0.02859(13) 0.75803(14) 0.0502(7) Uani 1 1 d . . .
C32 C 0.2852(3) -0.02733(19) 0.7378(2) 0.0907(14) Uani 1 1 d . . .
H32A H 0.2809 -0.0378 0.6952 0.118 Uiso 1 1 calc R . .
H32B H 0.2273 -0.0185 0.7403 0.118 Uiso 1 1 calc R . .
H32C H 0.3103 -0.0613 0.7650 0.118 Uiso 1 1 calc R . .
OM1 O 0.4297(2) 0.24406(13) 0.48785(14) 0.0666(7) Uani 1 1 d . . .
HOM1 H 0.392(4) 0.233(3) 0.471(3) 0.16(3) Uiso 1 1 d . . .
CM1 C 0.3876(4) 0.2808(3) 0.5229(3) 0.118(2) Uani 1 1 d . . .
HM1A H 0.3701 0.2552 0.5520 0.154 Uiso 1 1 calc R . .
HM1B H 0.3362 0.3002 0.4946 0.154 Uiso 1 1 calc R . .
HM1C H 0.4280 0.3118 0.5458 0.154 Uiso 1 1 calc R . .
H1 H 0.812(3) 0.1440(18) 0.7513(18) 0.071(12) Uiso 1 1 d . . .
H2 H 0.922(4) 0.210(2) 0.803(2) 0.115(17) Uiso 1 1 d . . .
H3 H 0.882(4) 0.321(3) 0.789(3) 0.15(2) Uiso 1 1 d . . .
H4 H 0.751(3) 0.349(2) 0.713(2) 0.118(18) Uiso 1 1 d . . .
H8 H 0.719(2) 0.3679(17) 0.6052(18) 0.069(11) Uiso 1 1 d . . .
H9 H 0.740(3) 0.392(2) 0.511(2) 0.104(16) Uiso 1 1 d . . .
H10 H 0.685(2) 0.3258(14) 0.4199(15) 0.050(8) Uiso 1 1 d . . .
H14 H 0.590(2) 0.1499(17) 0.3281(17) 0.067(10) Uiso 1 1 d . . .
H15 H 0.536(3) 0.0504(19) 0.321(2) 0.085(13) Uiso 1 1 d . . .
H16 H 0.469(3) 0.006(2) 0.3921(19) 0.099(15) Uiso 1 1 d . . .
H17 H 0.467(2) 0.0725(16) 0.4713(15) 0.055(10) Uiso 1 1 d . . .
OM2 O 0.2991(3) 0.1855(2) 0.4005(2) 0.1333(16) Uani 1 1 d . . .
HOM2 H 0.255(4) 0.228(3) 0.386(3) 0.173 Uiso 1 1 d . . .
CM2 C 0.2563(4) 0.1295(3) 0.4009(3) 0.131(2) Uani 1 1 d . . .
HM2A H 0.2987 0.0994 0.4235 0.171 Uiso 1 1 calc R . .
HM2B H 0.2293 0.1157 0.3584 0.171 Uiso 1 1 calc R . .
HM2C H 0.2117 0.1347 0.4211 0.171 Uiso 1 1 calc R . .
OW1 O 0.871(3) 0.040(2) 0.675(2) 0.27(2) Uiso 0.25 1 d P . .
OW2 O 0.895(4) 0.023(3) 0.658(3) 0.28(3) Uiso 0.20 1 d P . .
OW3 O 1.0000 0.026(3) 0.7500 0.26(2) Uiso 0.20 2 d SP . .
OW4 O 1.087(3) 0.042(2) 0.562(2) 0.304(19) Uiso 0.25 1 d P . .
OW5 O 1.0911(17) 0.0980(12) 0.5986(12) 0.227(10) Uiso 0.30 1 d P . .
OW6 O 1.012(4) 0.030(2) 0.526(2) 0.29(2) Uiso 0.20 1 d P . .

loop_
_atom_site_aniso_label
_atom_site_aniso_U_11
_atom_site_aniso_U_22
_atom_site_aniso_U_33
_atom_site_aniso_U_23
_atom_site_aniso_U_13
_atom_site_aniso_U_12
Ni1 0.0524(3) 0.0291(2) 0.0369(3) 0.000 0.0171(2) 0.000
Ni2 0.0518(2) 0.0360(2) 0.0401(2) -0.00030(14) 0.01689(17) -0.00430(15)
Ni3 0.0568(2) 0.0371(2) 0.0404(2) 0.00118(14) 0.01950(17) -0.00171(16)
O1 0.0629(12) 0.0324(10) 0.0455(10) -0.0013(8) 0.0248(9) -0.0072(9)
O2 0.110(2) 0.0373(11) 0.0810(16) -0.0077(11) 0.0541(15) -0.0046(12)
O3 0.132(3) 0.095(2) 0.0495(14) 0.0128(14) 0.0275(15) -0.0243(19)
N1 0.0580(16) 0.0586(17) 0.0503(15) -0.0011(12) 0.0186(13) -0.0143(13)
N2 0.0592(15) 0.0410(13) 0.0459(13) 0.0036(10) 0.0221(12) -0.0012(11)
N3 0.0588(15) 0.0495(15) 0.0415(13) -0.0018(10) 0.0164(12) 0.0014(12)
O11 0.0536(11) 0.0383(10) 0.0373(10) 0.0006(8) 0.0162(9) -0.0039(9)
O12 0.0583(13) 0.0555(12) 0.0400(11) 0.0041(9) 0.0146(9) -0.0075(10)
O21 0.0641(13) 0.0349(10) 0.0481(11) -0.0037(8) 0.0230(10) -0.0050(9)
O22 0.0609(13) 0.0489(12) 0.0562(12) -0.0088(10) 0.0221(10) -0.0095(10)
N11 0.0635(16) 0.0407(13) 0.0427(13) -0.0064(11) 0.0219(12) -0.0116(12)
N12 0.080(2) 0.0576(16) 0.0553(16) -0.0125(14) 0.0290(15) -0.0244(16)
N13 0.159(4) 0.134(4) 0.080(2) -0.055(3) 0.049(3) -0.086(3)
N21 0.0642(16) 0.0408(14) 0.0467(13) 0.0001(11) 0.0218(12) 0.0043(12)
N22 0.0723(18) 0.0476(17) 0.0546(15) 0.0059(12) 0.0293(14) 0.0022(14)
N23 0.151(4) 0.052(2) 0.103(3) -0.0035(18) 0.054(3) 0.025(2)
C1 0.066(2) 0.089(3) 0.067(2) 0.005(2) 0.010(2) -0.018(2)
C2 0.078(3) 0.137(5) 0.074(3) 0.005(3) 0.003(2) -0.046(3)
C3 0.115(4) 0.119(4) 0.067(3) -0.008(3) 0.010(3) -0.071(4)
C4 0.112(3) 0.076(3) 0.057(2) -0.0086(19) 0.023(2) -0.043(3)
C5 0.079(2) 0.058(2) 0.0458(17) -0.0068(14) 0.0263(16) -0.0248(17)
C6 0.072(2) 0.0391(16) 0.0520(17) -0.0070(13) 0.0279(15) -0.0102(15)
C7 0.065(2) 0.0417(16) 0.0554(18) 0.0022(13) 0.0261(15) -0.0023(14)
C8 0.091(3) 0.051(2) 0.067(2) 0.0008(17) 0.033(2) -0.0171(19)
C9 0.087(3) 0.060(2) 0.077(3) 0.0080(19) 0.036(2) -0.023(2)
C10 0.076(2) 0.059(2) 0.060(2) 0.0102(16) 0.0308(18) -0.0089(17)
C11 0.0600(19) 0.0487(17) 0.0530(17) 0.0065(14) 0.0247(15) 0.0020(15)
C12 0.064(2) 0.069(2) 0.0494(18) 0.0070(16) 0.0223(16) 0.0000(17)
C13 0.0590(19) 0.0624(19) 0.0410(16) -0.0033(14) 0.0166(14) 0.0016(16)
C14 0.071(2) 0.087(3) 0.055(2) -0.0090(19) 0.0274(18) -0.007(2)
C15 0.085(3) 0.081(3) 0.060(2) -0.028(2) 0.032(2) -0.003(2)
C16 0.087(3) 0.058(2) 0.057(2) -0.0179(17) 0.0206(19) -0.0062(19)
C17 0.075(2) 0.0523(19) 0.0518(18) -0.0050(15) 0.0219(17) -0.0037(17)
C18 0.147(4) 0.060(2) 0.104(3) -0.013(2) 0.084(3) 0.002(3)
C21 0.0549(17) 0.0358(14) 0.0400(15) -0.0008(11) 0.0159(13) -0.0013(12)
C22 0.062(2) 0.088(3) 0.0539(19) 0.0111(18) 0.0122(16) -0.0184(19)
C31 0.064(2) 0.0407(16) 0.0447(15) -0.0006(13) 0.0151(15) -0.0080(14)
C32 0.105(3) 0.066(3) 0.116(3) -0.034(2) 0.057(3) -0.040(2)
OM1 0.0698(17) 0.0607(15) 0.0723(16) 0.0157(13) 0.0264(14) 0.0164(13)
CM1 0.121(4) 0.110(4) 0.121(4) -0.007(3) 0.035(3) 0.059(4)
OM2 0.120(3) 0.108(3) 0.126(3) 0.022(2) -0.028(2) 0.023(2)
CM2 0.126(5) 0.115(5) 0.147(6) 0.007(4) 0.035(4) 0.029(4)

loop_
_atom_type_symbol
_atom_type_description
_atom_type_scat_dispersion_real
_atom_type_scat_dispersion_imag
_atom_type_scat_source
C C 0.0033 0.0016 'International Tables Vol C Tables 4.2.6.8 and 6.1.1.4'
H H 0.0000 0.0000 'International Tables Vol C Tables 4.2.6.8 and 6.1.1.4'
N N 0.0061 0.0033 'International Tables Vol C Tables 4.2.6.8 and 6.1.1.4'
O O 0.0106 0.0060 'International Tables Vol C Tables 4.2.6.8 and 6.1.1.4'
Ni Ni 0.3393 1.1124 'International Tables Vol C Tables 4.2.6.8 and 6.1.1.4'

loop_
_geom_angle_atom_site_label_1
_geom_angle_atom_site_label_2
_geom_angle_atom_site_label_3
_geom_angle
_geom_angle_site_symmetry_1
_geom_angle_site_symmetry_3
_geom_angle_publ_flag
O21 Ni1 O21 85.43(12) . 6_657 ?
O21 Ni1 N11 175.35(9) . . ?
O21 Ni1 N11 91.62(10) 6_657 . ?
O21 Ni1 N11 91.62(10) . 6_657 ?
O21 Ni1 N11 175.35(9) 6_657 6_657 ?
N11 Ni1 N11 91.53(15) . 6_657 ?
O21 Ni1 O11 88.67(8) . 6_657 ?
O21 Ni1 O11 97.35(7) 6_657 6_657 ?
N11 Ni1 O11 95.28(9) . 6_657 ?
N11 Ni1 O11 78.96(8) 6_657 6_657 ?
O21 Ni1 O11 97.35(7) . . ?
O21 Ni1 O11 88.67(8) 6_657 . ?
N11 Ni1 O11 78.96(8) . . ?
N11 Ni1 O11 95.28(8) 6_657 . ?
O11 Ni1 O11 171.82(10) 6_657 . ?
O22 Ni2 O1 170.93(9) 6_657 . ?
O22 Ni2 N1 95.50(10) 6_657 . ?
O1 Ni2 N1 80.93(10) . . ?
O22 Ni2 O11 92.41(8) 6_657 . ?
O1 Ni2 O11 92.84(8) . . ?
N1 Ni2 O11 165.90(10) . . ?
O22 Ni2 N21 90.47(9) 6_657 . ?
O1 Ni2 N21 81.56(9) . . ?
N1 Ni2 N21 94.74(11) . . ?
O11 Ni2 N21 96.84(9) . . ?
O22 Ni2 N11 89.89(9) 6_657 . ?
O1 Ni2 N11 98.35(9) . . ?
N1 Ni2 N11 89.02(10) . . ?
O11 Ni2 N11 79.34(9) . . ?
N21 Ni2 N11 176.17(10) . . ?
O1 Ni3 O12 94.03(8) . . ?
O1 Ni3 N2 81.33(9) . . ?
O12 Ni3 N2 169.62(10) . . ?
O1 Ni3 N3 170.01(10) . . ?
O12 Ni3 N3 92.62(10) . . ?
N2 Ni3 N3 93.26(10) . . ?
O1 Ni3 OM1 99.02(11) . . ?
O12 Ni3 OM1 85.23(11) . . ?
N2 Ni3 OM1 86.33(11) . . ?
N3 Ni3 OM1 88.95(11) . . ?
O1 Ni3 N21 81.90(9) . . ?
O12 Ni3 N21 91.81(9) . . ?
N2 Ni3 N21 96.69(10) . . ?
N3 Ni3 N21 90.45(10) . . ?
OM1 Ni3 N21 176.95(12) . . ?
C6 O1 Ni3 116.54(18) . . ?
C6 O1 Ni2 115.04(18) . . ?
Ni3 O1 Ni2 94.98(8) . . ?
C18 O2 C6 113.3(3) . . ?
C1 N1 C5 119.2(3) . . ?
C1 N1 Ni2 125.2(3) . . ?
C5 N1 Ni2 112.2(2) . . ?
C7 N2 C11 118.9(3) . . ?
C7 N2 Ni3 113.9(2) . . ?
C11 N2 Ni3 126.3(2) . . ?
C17 N3 C13 117.7(3) . . ?
C17 N3 Ni3 117.5(2) . . ?
C13 N3 Ni3 124.3(2) . . ?
C21 O11 Ni2 125.10(18) . . ?
C21 O11 Ni1 135.9(2) . . ?
Ni2 O11 Ni1 95.60(7) . . ?
C21 O12 Ni3 131.94(19) . . ?
C31 O21 Ni1 130.17(19) . . ?
C31 O22 Ni2 128.3(2) . 6_657 ?
N12 N11 Ni1 130.3(2) . . ?
N12 N11 Ni2 130.4(2) . . ?
Ni1 N11 Ni2 98.25(10) . . ?
N13 N12 N11 178.7(5) . . ?
N22 N21 Ni2 127.9(2) . . ?
N22 N21 Ni3 127.9(2) . . ?
Ni2 N21 Ni3 91.31(10) . . ?
N23 N22 N21 178.6(3) . . ?
N1 C1 C2 123.0(5) . . ?
N1 C1 H1 116(3) . . ?
C2 C1 H1 121(3) . . ?
C1 C2 C3 118.1(5) . . ?
C1 C2 H2 117(3) . . ?
C3 C2 H2 124(3) . . ?
C4 C3 C2 119.3(4) . . ?
C4 C3 H3 117(4) . . ?
C2 C3 H3 123(3) . . ?
C3 C4 C5 119.3(5) . . ?
C3 C4 H4 119(3) . . ?
C5 C4 H4 121(3) . . ?
N1 C5 C4 120.9(4) . . ?
N1 C5 C6 116.2(3) . . ?
C4 C5 C6 122.9(4) . . ?
O1 C6 O2 113.0(3) . . ?
O1 C6 C5 111.6(2) . . ?
O2 C6 C5 109.8(3) . . ?
O1 C6 C7 111.6(2) . . ?
O2 C6 C7 101.1(2) . . ?
C5 C6 C7 109.2(3) . . ?
N2 C7 C8 122.2(3) . . ?
N2 C7 C6 116.3(3) . . ?
C8 C7 C6 121.5(3) . . ?
C7 C8 C9 119.1(3) . . ?
C7 C8 H8 118(2) . . ?
C9 C8 H8 123(2) . . ?
C10 C9 C8 119.0(3) . . ?
C10 C9 H9 126(3) . . ?
C8 C9 H9 115(3) . . ?
C9 C10 C11 119.1(3) . . ?
C9 C10 H10 122.7(19) . . ?
C11 C10 H10 118.2(19) . . ?
N2 C11 C10 121.7(3) . . ?
N2 C11 C12 121.4(3) . . ?
C10 C11 C12 116.9(3) . . ?
O3 C12 C11 117.6(3) . . ?
O3 C12 C13 116.5(3) . . ?
C11 C12 C13 125.9(3) . . ?
N3 C13 C14 121.2(3) . . ?
N3 C13 C12 122.0(3) . . ?
C14 C13 C12 116.7(3) . . ?
C15 C14 C13 119.8(4) . . ?
C15 C14 H14 127(2) . . ?
C13 C14 H14 113(2) . . ?
C16 C15 C14 118.7(4) . . ?
C16 C15 H15 128(3) . . ?
C14 C15 H15 113(3) . . ?
C15 C16 C17 119.1(4) . . ?
C15 C16 H16 123(3) . . ?
C17 C16 H16 117(3) . . ?
N3 C17 C16 123.4(4) . . ?
N3 C17 H17 115(2) . . ?
C16 C17 H17 122(2) . . ?
O2 C18 H18A 109.5 . . ?
O2 C18 H18B 109.5 . . ?
H18A C18 H18B 109.5 . . ?
O2 C18 H18C 109.5 . . ?
H18A C18 H18C 109.5 . . ?
H18B C18 H18C 109.5 . . ?
O12 C21 O11 124.2(3) . . ?
O12 C21 C22 117.4(3) . . ?
O11 C21 C22 118.3(3) . . ?
C21 C22 H22A 109.5 . . ?
C21 C22 H22B 109.5 . . ?
H22A C22 H22B 109.5 . . ?
C21 C22 H22C 109.5 . . ?
H22A C22 H22C 109.5 . . ?
H22B C22 H22C 109.5 . . ?
O21 C31 O22 127.1(3) . . ?
O21 C31 C32 116.9(3) . . ?
O22 C31 C32 116.0(3) . . ?
C31 C32 H32A 109.5 . . ?
C31 C32 H32B 109.5 . . ?
H32A C32 H32B 109.5 . . ?
C31 C32 H32C 109.5 . . ?
H32A C32 H32C 109.5 . . ?
H32B C32 H32C 109.5 . . ?
CM1 OM1 Ni3 119.9(3) . . ?
CM1 OM1 HOM1 90(7) . . ?
Ni3 OM1 HOM1 121(7) . . ?
OM1 CM1 HOM1 24(2) . . ?
OM1 CM1 HM1A 109.5 . . ?
HOM1 CM1 HM1A 101.9 . . ?
OM1 CM1 HM1B 109.5 . . ?
HOM1 CM1 HM1B 91.5 . . ?
HM1A CM1 HM1B 109.5 . . ?
OM1 CM1 HM1C 109.5 . . ?
HOM1 CM1 HM1C 132.7 . . ?
HM1A CM1 HM1C 109.5 . . ?
HM1B CM1 HM1C 109.5 . . ?
CM2 OM2 HOM2 117(3) . . ?
OM2 CM2 HM2A 109.5 . . ?
OM2 CM2 HM2B 109.5 . . ?
HM2A CM2 HM2B 109.5 . . ?
OM2 CM2 HM2C 109.5 . . ?
HM2A CM2 HM2C 109.5 . . ?
HM2B CM2 HM2C 109.5 . . ?
OW6 OW4 OW5 114(5) . . ?
OW4 OW6 OW6 126(7) . 5_756 ?

loop_
_geom_bond_atom_site_label_1
_geom_bond_atom_site_label_2
_geom_bond_distance
_geom_bond_site_symmetry_2
_geom_bond_publ_flag
Ni1 O21 2.023(2) . ?
Ni1 O21 2.023(2) 6_657 ?
Ni1 N11 2.059(3) . ?
Ni1 N11 2.059(2) 6_657 ?
Ni1 O11 2.1528(18) 6_657 ?
Ni1 O11 2.1528(18) . ?
Ni2 O22 2.028(2) 6_657 ?
Ni2 O1 2.0503(19) . ?
Ni2 N1 2.053(3) . ?
Ni2 O11 2.094(2) . ?
Ni2 N21 2.095(3) . ?
Ni2 N11 2.102(2) . ?
Ni3 O1 2.0250(19) . ?
Ni3 O12 2.034(2) . ?
Ni3 N2 2.047(3) . ?
Ni3 N3 2.079(2) . ?
Ni3 OM1 2.103(3) . ?
Ni3 N21 2.106(3) . ?
O1 C6 1.358(4) . ?
O2 C18 1.422(5) . ?
O2 C6 1.437(4) . ?
O3 C12 1.208(4) . ?
N1 C1 1.327(5) . ?
N1 C5 1.329(4) . ?
N2 C7 1.336(4) . ?
N2 C11 1.346(4) . ?
N3 C17 1.331(4) . ?
N3 C13 1.345(4) . ?
O11 C21 1.270(3) . ?
O12 C21 1.243(3) . ?
O21 C31 1.248(4) . ?
O22 C31 1.254(4) . ?
O22 Ni2 2.028(2) 6_657 ?
N11 N12 1.169(4) . ?
N12 N13 1.140(4) . ?
N21 N22 1.190(4) . ?
N22 N23 1.142(4) . ?
C1 C2 1.369(6) . ?
C1 H1 0.88(4) . ?
C2 C3 1.374(8) . ?
C2 H2 0.98(5) . ?
C3 C4 1.369(7) . ?
C3 H3 0.99(6) . ?
C4 C5 1.387(5) . ?
C4 H4 1.03(5) . ?
C5 C6 1.538(5) . ?
C6 C7 1.556(4) . ?
C7 C8 1.384(5) . ?
C8 C9 1.384(5) . ?
C8 H8 0.99(4) . ?
C9 C10 1.376(5) . ?
C9 H9 0.90(5) . ?
C10 C11 1.392(5) . ?
C10 H10 0.95(3) . ?
C11 C12 1.491(5) . ?
C12 C13 1.503(5) . ?
C13 C14 1.383(5) . ?
C14 C15 1.379(6) . ?
C14 H14 1.01(4) . ?
C15 C16 1.352(6) . ?
C15 H15 0.82(4) . ?
C16 C17 1.373(5) . ?
C16 H16 0.97(5) . ?
C17 H17 0.89(3) . ?
C18 H18A 0.9600 . ?
C18 H18B 0.9600 . ?
C18 H18C 0.9600 . ?
C21 C22 1.503(4) . ?
C22 H22A 0.9600 . ?
C22 H22B 0.9600 . ?
C22 H22C 0.9600 . ?
C31 C32 1.511(4) . ?
C32 H32A 0.9600 . ?
C32 H32B 0.9600 . ?
C32 H32C 0.9600 . ?
OM1 CM1 1.426(6) . ?
OM1 HOM1 0.65(7) . ?
CM1 HOM1 1.57(8) . ?
CM1 HM1A 0.9600 . ?
CM1 HM1B 0.9600 . ?
CM1 HM1C 0.9600 . ?
OM2 CM2 1.395(7) . ?
OM2 HOM2 1.15(7) . ?
CM2 HM2A 0.9600 . ?
CM2 HM2B 0.9600 . ?
CM2 HM2C 0.9600 . ?
OW1 OW2 0.72(8) . ?
OW4 OW6 1.24(5) . ?
OW4 OW5 1.45(5) . ?
OW6 OW6 1.70(8) 5_756 ?
